data_7206072
loop_
_publ_author_name
'M\'inguez Espallargas, Guillermo'
'Florence, Alastair J.'
'van de Streek, Jacco'
'Brammer, Lee'

_publ_section_title
;
 Different structural destinations: comparing reactions of
 [CuBr2(3-Brpy)2] crystals with HBr and HCl gas
;
_journal_issue 13
_journal_name_full CrystEngComm
_journal_page_first 4400
_journal_paper_doi 10.1039/c1ce05222e
_journal_volume 13
_journal_year 2011
_chemical_compound_source 'see text'
_chemical_formula_moiety 'C10 H8 Br4 Cu N2'
_chemical_formula_sum 'C10 H8 Br4 Cu N2'
_chemical_formula_weight 539.33
_chemical_name_systematic ?
_space_group_IT_number 14
_symmetry_cell_setting monoclinic
_symmetry_Int_Tables_number 14
_symmetry_space_group_name_Hall '-P 2ybc'
_symmetry_space_group_name_H-M 'P 1 21/c 1'
_cell_angle_alpha 90
_cell_angle_beta 90.526(1)
_cell_angle_gamma 90
_cell_formula_units_Z 2
_cell_length_a 4.01653(10)
_cell_length_b 13.9440(2)
_cell_length_c 12.3686(2)
_cell_measurement_temperature 298
_cell_volume 692.69(2)
_computing_data_collection 'DIFFRAC plus XRD Commander (Kienle & Jacob, 2003)'
_computing_data_reduction 'DASH (David et al., 2001)'
_computing_publication_material 'enCifer (Cambridge Crystallographic Data Centre, 2004)'
_computing_structure_refinement 'Topas (Coelho, 2003)'
_computing_structure_solution 'DASH (David et al., 2001)'
_diffrn_ambient_temperature 298
_diffrn_detector '1D linear PSD'
_diffrn_detector_type 'Bruker Vantec, microgap linear PSD'
_diffrn_measurement_device_type 'Bruker AXS D8 Advance'
_diffrn_radiation_monochromator 'primary focussing, Ge 111'
_diffrn_radiation_probe x-ray
_diffrn_radiation_type 'Cu K\a~1~'
_diffrn_radiation_wavelength 1.54056
_diffrn_reflns_limit_h_max 3
_diffrn_reflns_limit_h_min 0
_diffrn_reflns_limit_k_max 10
_diffrn_reflns_limit_k_min -9
_diffrn_reflns_limit_l_max 9
_diffrn_reflns_limit_l_min -8
_diffrn_reflns_number 296
_diffrn_source 'sealed X-ray tube'
_diffrn_source_target Cu
_diffrn_source_type 'Bruker-AXS D8'
_exptl_absorpt_coefficient_mu 15.568
_exptl_absorpt_correction_type none
_exptl_crystal_density_diffrn 2.586
_exptl_crystal_density_method 'Not Measured'
_exptl_crystal_F_000 502
_pd_char_colour green
_pd_char_particle_morphology 'visual estimate, prisms'
_pd_instr_location 'Solid-State Research Group, University of Strathclyde, Glasgow, U.K.'
_pd_meas_2theta_range_inc 0.017
_pd_meas_2theta_range_max 70.0
_pd_meas_2theta_range_min 4.0
_pd_meas_number_of_points 3883
_pd_meas_scan_method step
_pd_prep_temperature 298
_pd_proc_ls_background_function
;
Chebyshev polynomial
;
_pd_proc_ls_pref_orient_corr
; 
A spherical harmonics-based preferred orientation correction 
was applied with Topas during the Rietveld refinement.
;
_pd_proc_ls_profile_function
;   
Fundamental parameters with axial divergence correction
;
_pd_proc_ls_prof_R_factor 0.03355
_pd_proc_ls_prof_wR_expected 0.02323
_pd_proc_ls_prof_wR_factor 0.04352
_pd_spec_mounting '0.7 mm borosilicate capillary'
_pd_spec_mount_mode transmission
_pd_spec_shape cylinder
_pd_spec_size_axial 12
_pd_spec_size_equat 0.7
_refine_ls_extinction_method none
_refine_ls_goodness_of_fit_all 1.873
_refine_ls_hydrogen_treatment refxyz
_refine_ls_matrix_type sparse
_refine_ls_number_constraints 3
_refine_ls_number_parameters 75
_refine_ls_number_restraints 47
_refine_ls_shift/su_max 0.005
_refine_ls_weighting_details 1/\s(Y~obs~)^2^
_refine_ls_weighting_scheme sigma
_cod_data_source_file 1_structure-determination.cif
_cod_data_source_block 1
_cod_depositor_comments
;
The following automatic conversions were performed:

'_symmetry_cell_setting' value 'Monoclinic' changed to 'monoclinic'
according to /home/saulius/struct/CIF-dictionaries/cif_core.dic
dictionary named 'cif_core.dic' version 2.4.1 from 2010-06-29.

Automatic conversion script
Id: cif_fix_values 1715 2011-07-08 13:25:40Z adriana 
;
_cod_original_sg_symbol_H-M 'P 21/c'
_cod_database_code 7206072

loop_
_symmetry_equiv_pos_site_id
_symmetry_equiv_pos_as_xyz
1 x,y,z
2 -x,1/2+y,1/2-z
3 -x,-y,-z
4 x,1/2-y,1/2+z

loop_
_atom_site_label
_atom_site_type_symbol
_atom_site_thermal_displace_type
_atom_site_fract_x
_atom_site_fract_y
_atom_site_fract_z
_atom_site_occupancy
_atom_site_U_iso_or_equiv
_atom_site_calc_flag
_atom_site_refinement_flags
Br1 Br Uiso 0.36969(43) 0.46367(12) 0.65119(13) 1.000 0.0174(6) . .
Br3 Br Uiso -0.29861(43) 0.10990(11) 0.59932(13) 1.000 0.0035(6) . .
Cu1 Cu Uiso 0.00000 0.50000 0.50000 1.000 0.032(1) . .
N1 N Uiso -0.01157(69) 0.36099(22) 0.46145(23) 1.000 0.013(2) . .
C2 C Uiso -0.13100(10) 0.29468(25) 0.52991(29) 1.000 0.013(2) . .
C3 C Uiso -0.13870(1) 0.19503(25) 0.50452(28) 1.000 0.013(2) . .
C4 C Uiso -0.01661(91) 0.16869(22) 0.40319(27) 1.000 0.013(2) . .
C5 C Uiso 0.10690(11) 0.23695(24) 0.33281(33) 1.000 0.013(2) . .
C6 C Uiso 0.10700(10) 0.33471(25) 0.36472(29) 1.000 0.013(2) . .
H2 H Uiso -0.21310(75) 0.31820(17) 0.59980(22) 1.000 0.016(2) . .
H4 H Uiso -0.01840(70) 0.10170(17) 0.38130(20) 1.000 0.016(2) . .
H5 H Uiso 0.18870(82) 0.21520(21) 0.26320(21) 1.000 0.016(2) . .
H6 H Uiso 0.19290(80) 0.38660(18) 0.31640(18) 1.000 0.016(2) . .

loop_
_atom_type_symbol
_atom_type_description
_atom_type_scat_dispersion_real
_atom_type_scat_dispersion_imag
_atom_type_scat_source
N N 0.0061 0.0033 'International Tables Vol C Tables 4.2.6.8 and 6.1.1.4'
Cu Cu 0.3201 1.2651 'International Tables Vol C Tables 4.2.6.8 and 6.1.1.4'
Br Br -0.2901 2.4595 'International Tables Vol C Tables 4.2.6.8 and 6.1.1.4'
H H 0.0000 0.0000 'International Tables Vol C Tables 4.2.6.8 and 6.1.1.4'
C C 0.0033 0.0016 'International Tables Vol C Tables 4.2.6.8 and 6.1.1.4'

loop_
_geom_angle_atom_site_label_1
_geom_angle_atom_site_label_2
_geom_angle_atom_site_label_3
_geom_angle
_geom_angle_site_symmetry_1
_geom_angle_site_symmetry_2
_geom_angle_site_symmetry_3
_geom_angle_publ_flag
Br1 Cu1 N1 89.65(8) . . . yes
Br1 Cu1 Br1 180.00 . . 3_566 yes
Br1 Cu1 N1 90.34 . . 3_566 yes
Br1 Cu1 N1 90.34 3_566 . . yes
N1 Cu1 N1 180.00 . . 3_566 yes
Br1 Cu1 N1 89.66 3_566 . 3_566 yes
Cu1 N1 C2 121.7(2) . . . yes
Cu1 N1 C6 118.0(2) . . . yes
C2 N1 C6 120.3(3) . . . yes
N1 C2 C3 122.6(3) . . . yes
Br3 C3 C2 120.6(3) . . . yes
Br3 C3 C4 122.9(3) . . . yes
C2 C3 C4 116.5(3) . . . no
C3 C4 C5 120.9(3) . . . no
C4 C5 C6 119.0(3) . . . no
N1 C6 C5 120.7(3) . . . yes
N1 C2 H2 116.6(4) . . . no
C3 C2 H2 120.8(4) . . . no
C3 C4 H4 120.0(4) . . . no
C5 C4 H4 119.2(4) . . . no
C4 C5 H5 117.9(3) . . . no
C6 C5 H5 123.2(3) . . . no
N1 C6 H6 117.5(4) . . . no
C5 C6 H6 121.8(4) . . . no

loop_
_geom_bond_atom_site_label_1
_geom_bond_atom_site_label_2
_geom_bond_distance
_geom_bond_site_symmetry_1
_geom_bond_site_symmetry_2
_geom_bond_publ_flag
Br1 Cu1 2.4305(16) . . yes
Br3 C3 1.792(4) . . yes
Cu1 N1 1.996(3) . . yes
Cu1 N1 1.996(3) . 3_566 yes
N1 C2 1.345(5) . . yes
N1 C6 1.344(4) . . yes
C2 C3 1.426(6) . . no
C3 C4 1.399(5) . . no
C4 C5 1.385(4) . . no
C5 C6 1.418(5) . . no
C2 H2 0.984(4) . . no
C4 H4 0.973(4) . . no
C5 H5 0.973(4) . . no
C6 H6 1.002(5) . . no

loop_
_geom_contact_atom_site_label_1
_geom_contact_atom_site_label_2
_geom_contact_distance
_geom_contact_site_symmetry_1
_geom_contact_site_symmetry_2
_geom_contact_publ_flag
Br1 Cu1 3.2015(16) . 1_655 no
Br1 N1 3.136(3) . . no
Br1 C2 3.434(4) . . no
Br1 C2 3.447(4) . 1_655 no
Br1 Cu1 3.2015(16) . 3_666 no
Br1 N1 3.155(3) . 3_566 no
Br1 Br3 3.712(2) . 2_556 no
Br1 C6 3.517(4) . 3_666 no
Br1 C6 3.406(4) . 3_566 no
Br1 C5 3.746(3) . 4_555 no
Br3 C6 3.732(4) . 4_555 no
Br3 Br1 3.712(2) . 2_546 no
Br1 H2 2.710(3) . 1_655 no
Br1 H2 3.158(3) . . no
Br1 H6 3.105(3) . 3_566 no
Br1 H6 2.756(3) . 3_666 no
Br1 H5 2.947(3) . 4_555 no
Br3 H4 3.222(3) . 3_556 no
Cu1 Br1 3.2015(16) . 1_455 no
Cu1 Br1 3.2015(16) . 3_666 no
N1 Br1 3.136(3) . . no
N1 Br1 3.155(3) . 3_566 no
C2 Br1 3.447(4) . 1_455 no
C5 Br1 3.746(3) . 4_554 no
C6 Br1 3.517(4) . 3_666 no
C6 Br3 3.732(4) . 4_554 no
H2 Br1 2.710(3) . 1_455 no
H2 Br1 3.158(3) . . no
H4 Br3 3.222(3) . 3_556 no
H5 Br1 2.947(3) . 4_554 no
H6 Br1 3.105(3) . 3_566 no
H6 Br1 2.756(3) . 3_666 no

loop_
_geom_torsion_atom_site_label_1
_geom_torsion_atom_site_label_2
_geom_torsion_atom_site_label_3
_geom_torsion_atom_site_label_4
_geom_torsion
_geom_torsion_site_symmetry_1
_geom_torsion_site_symmetry_2
_geom_torsion_site_symmetry_3
_geom_torsion_site_symmetry_4
_geom_torsion_publ_flag
Br1 Cu1 N1 C2 61.6(2) . . . . no
Br1 Cu1 N1 C2 -118.4(2) 3_566 . . . no
Br1 Cu1 N1 C6 -117.9(2) . . . . no
Br1 Cu1 N1 C6 62.1(2) 3_566 . . . no
Cu1 N1 C2 C3 -179.39(14) . . . . no
C6 N1 C2 C3 0.00 . . . . no
Cu1 N1 C6 C5 179.63(18) . . . . no
C2 N1 C6 C5 0.3(3) . . . . no
N1 C2 C3 Br3 179.63(18) . . . . no
N1 C2 C3 C4 -0.4(3) . . . . no
Br3 C3 C4 C5 -179.5(2) . . . . no
C2 C3 C4 C5 0.5(4) . . . . no
C3 C4 C5 C6 -0.2(4) . . . . no
C4 C5 C6 N1 -0.2(3) . . . . no
